data_7018755
loop_
_publ_author_name
'P\"ollnitz, Alpar'
'Silvestru, Cristian'
'Carpentier, Jean-Fran\,cois'
'Silvestru, Anca'

_publ_section_title
;
 Diorganodiselenides and zinc(ii) organoselenolates containing (imino)aryl
 groups of type 2-(RN[double bond, length as m-dash]CH)C(6)H(4).
;
_journal_issue 16
_journal_name_full 'Dalton transactions (Cambridge, England : 2003)'
_journal_page_first 5060
_journal_page_last 5070
_journal_paper_doi 10.1039/c2dt30098b
_journal_volume 41
_journal_year 2012
_chemical_formula_moiety 'C28 H24 N2 Se2 Zn'
_chemical_formula_sum 'C28 H24 N2 Se2 Zn'
_chemical_formula_weight 611.78
_chemical_name_systematic
;
?
;
_space_group_IT_number 14
_symmetry_cell_setting monoclinic
_symmetry_space_group_name_Hall '-P 2yn'
_symmetry_space_group_name_H-M 'P 1 21/n 1'
_atom_sites_solution_hydrogens geom
_atom_sites_solution_primary direct
_atom_sites_solution_secondary difmap
_audit_creation_method SHELXL-97
_cell_angle_alpha 90.00
_cell_angle_beta 110.608(7)
_cell_angle_gamma 90.00
_cell_formula_units_Z 4
_cell_length_a 13.398(5)
_cell_length_b 14.424(6)
_cell_length_c 13.532(5)
_cell_measurement_reflns_used 3579
_cell_measurement_temperature 297(2)
_cell_measurement_theta_max 23.62
_cell_measurement_theta_min 2.15
_cell_volume 2447.8(16)
_computing_cell_refinement 'Bruker SMART'
_computing_data_collection 'Bruker SMART'
_computing_data_reduction 'Bruker SAINT'
_computing_molecular_graphics 'Bruker SHELXTL'
_computing_publication_material 'Bruker SHELXTL'
_computing_structure_refinement 'Bruker SHELXTL'
_computing_structure_solution 'Bruker SHELXTL'
_diffrn_ambient_temperature 297(2)
_diffrn_measured_fraction_theta_full 0.978
_diffrn_measured_fraction_theta_max 0.978
_diffrn_measurement_device_type 'CCD area detector'
_diffrn_measurement_method 'phi and omega scans'
_diffrn_radiation_monochromator graphite
_diffrn_radiation_source 'fine-focus sealed tube'
_diffrn_radiation_type MoK\a
_diffrn_radiation_wavelength 0.71073
_diffrn_reflns_av_R_equivalents 0.0953
_diffrn_reflns_av_sigmaI/netI 0.1416
_diffrn_reflns_limit_h_max 15
_diffrn_reflns_limit_h_min -15
_diffrn_reflns_limit_k_max 16
_diffrn_reflns_limit_k_min -14
_diffrn_reflns_limit_l_max 16
_diffrn_reflns_limit_l_min -16
_diffrn_reflns_number 11492
_diffrn_reflns_theta_full 25.00
_diffrn_reflns_theta_max 25.00
_diffrn_reflns_theta_min 1.84
_exptl_absorpt_coefficient_mu 3.997
_exptl_absorpt_correction_T_max 0.4874
_exptl_absorpt_correction_T_min 0.2350
_exptl_absorpt_correction_type multi-scan
_exptl_absorpt_process_details 'Bruker, 2000.'
_exptl_crystal_colour yellow
_exptl_crystal_density_diffrn 1.660
_exptl_crystal_density_method 'not measured'
_exptl_crystal_description block
_exptl_crystal_F_000 1216
_exptl_crystal_size_max 0.51
_exptl_crystal_size_mid 0.35
_exptl_crystal_size_min 0.21
_refine_diff_density_max 0.670
_refine_diff_density_min -0.666
_refine_diff_density_rms 0.126
_refine_ls_extinction_method none
_refine_ls_goodness_of_fit_ref 0.978
_refine_ls_hydrogen_treatment constr
_refine_ls_matrix_type full
_refine_ls_number_parameters 298
_refine_ls_number_reflns 4214
_refine_ls_number_restraints 0
_refine_ls_restrained_S_all 0.978
_refine_ls_R_factor_all 0.0768
_refine_ls_R_factor_gt 0.0584
_refine_ls_shift/su_max 0.001
_refine_ls_shift/su_mean 0.000
_refine_ls_structure_factor_coef Fsqd
_refine_ls_weighting_details 'calc w=1/[\s^2^(Fo^2^)+(0.0000P)^2^+0.0000P] where P=(Fo^2^+2Fc^2^)/3'
_refine_ls_weighting_scheme calc
_refine_ls_wR_factor_gt 0.1490
_refine_ls_wR_factor_ref 0.1604
_reflns_number_gt 3246
_reflns_number_total 4214
_reflns_threshold_expression >2sigma(I)
_cod_data_source_file c2dt30098b.txt
_cod_data_source_block 549r
_cod_depositor_comments
;
The following automatic conversions were performed:

'_symmetry_cell_setting' value 'Monoclinic' changed to 'monoclinic'
according to /home/saulius/struct/CIF-dictionaries/cif_core.dic
dictionary named 'cif_core.dic' version 2.4.1 from 2010-06-29.

Automatic conversion script
Id: cif_fix_values 1715 2011-07-08 13:25:40Z adriana 
;
_cod_original_cell_volume 2447.7(17)
_cod_original_sg_symbol_H-M 'P2(1)/n '
_cod_database_code 7018755

loop_
_symmetry_equiv_pos_as_xyz
'x, y, z'
'-x+1/2, y+1/2, -z+1/2'
'-x, -y, -z'
'x-1/2, -y-1/2, z-1/2'

loop_
_atom_site_label
_atom_site_type_symbol
_atom_site_fract_x
_atom_site_fract_y
_atom_site_fract_z
_atom_site_U_iso_or_equiv
_atom_site_adp_type
_atom_site_occupancy
_atom_site_symmetry_multiplicity
_atom_site_calc_flag
_atom_site_refinement_flags
C1 C 0.7749(5) 0.1767(4) 0.3917(4) 0.0324(13) Uani 1 1 d .
C2 C 0.6637(5) 0.1932(4) 0.3606(4) 0.0347(14) Uani 1 1 d .
C3 C 0.6009(5) 0.1816(4) 0.2534(4) 0.0400(15) Uani 1 1 d .
H3 H 0.5276 0.1907 0.2326 0.048 Uiso 1 1 calc R
C4 C 0.6429(6) 0.1576(4) 0.1789(5) 0.0458(16) Uani 1 1 d .
H4 H 0.5996 0.1531 0.1082 0.055 Uiso 1 1 calc R
C5 C 0.7504(6) 0.1402(4) 0.2101(5) 0.0500(18) Uani 1 1 d .
H5 H 0.7802 0.1219 0.1606 0.060 Uiso 1 1 calc R
C6 C 0.8143(6) 0.1497(4) 0.3148(5) 0.0454(15) Uani 1 1 d .
H6 H 0.8868 0.1374 0.3343 0.054 Uiso 1 1 calc R
C7 C 0.6025(5) 0.2242(4) 0.4238(4) 0.0357(13) Uani 1 1 d .
H7 H 0.5298 0.2306 0.3866 0.043 Uiso 1 1 calc R
C8 C 0.5479(5) 0.2765(4) 0.5617(4) 0.0406(14) Uani 1 1 d .
H8A H 0.4863 0.2963 0.5025 0.049 Uiso 1 1 calc R
H8B H 0.5743 0.3297 0.6074 0.049 Uiso 1 1 calc R
C9 C 0.5144(5) 0.2023(4) 0.6221(4) 0.0367(14) Uani 1 1 d .
C10 C 0.4920(6) 0.1146(5) 0.5850(5) 0.060(2) Uani 1 1 d .
H10 H 0.5017 0.0979 0.5226 0.072 Uiso 1 1 calc R
C11 C 0.4544(7) 0.0488(6) 0.6400(7) 0.079(2) Uani 1 1 d .
H11 H 0.4404 -0.0114 0.6143 0.095 Uiso 1 1 calc R
C12 C 0.4384(6) 0.0723(6) 0.7303(6) 0.068(2) Uani 1 1 d .
H12 H 0.4123 0.0293 0.7663 0.082 Uiso 1 1 calc R
C13 C 0.4618(7) 0.1613(6) 0.7672(6) 0.069(2) Uani 1 1 d .
H13 H 0.4534 0.1782 0.8302 0.083 Uiso 1 1 calc R
C14 C 0.4971(6) 0.2254(5) 0.7128(5) 0.0522(17) Uani 1 1 d .
H14 H 0.5096 0.2859 0.7379 0.063 Uiso 1 1 calc R
C15 C 0.7579(6) 0.2923(4) 0.8565(4) 0.0432(16) Uani 1 1 d .
C16 C 0.7517(5) 0.3862(4) 0.8251(4) 0.0383(14) Uani 1 1 d .
C17 C 0.7125(6) 0.4500(5) 0.8816(5) 0.063(2) Uani 1 1 d .
H17 H 0.7100 0.5122 0.8630 0.075 Uiso 1 1 calc R
C18 C 0.6781(7) 0.4260(5) 0.9618(5) 0.070(2) Uani 1 1 d .
H18 H 0.6520 0.4703 0.9965 0.084 Uiso 1 1 calc R
C19 C 0.6836(7) 0.3328(6) 0.9897(6) 0.068(2) Uani 1 1 d .
H19 H 0.6590 0.3137 1.0426 0.082 Uiso 1 1 calc R
C20 C 0.7252(6) 0.2687(5) 0.9397(5) 0.0543(18) Uani 1 1 d .
H20 H 0.7315 0.2074 0.9624 0.065 Uiso 1 1 calc R
C21 C 0.7833(5) 0.4288(4) 0.7432(4) 0.0407(14) Uani 1 1 d .
H21 H 0.7952 0.4924 0.7495 0.049 Uiso 1 1 calc R
C22 C 0.8238(5) 0.4543(5) 0.5908(4) 0.0495(17) Uani 1 1 d .
H22A H 0.8911 0.4356 0.5852 0.059 Uiso 1 1 calc R
H22B H 0.8320 0.5168 0.6189 0.059 Uiso 1 1 calc R
C23 C 0.7379(5) 0.4531(4) 0.4828(4) 0.0366(14) Uani 1 1 d .
C24 C 0.7570(6) 0.4160(4) 0.3965(5) 0.0463(16) Uani 1 1 d .
H24 H 0.8241 0.3924 0.4050 0.056 Uiso 1 1 calc R
C25 C 0.6780(7) 0.4138(5) 0.2984(5) 0.063(2) Uani 1 1 d .
H25 H 0.6926 0.3892 0.2414 0.076 Uiso 1 1 calc R
C26 C 0.5787(7) 0.4472(5) 0.2840(5) 0.0580(19) Uani 1 1 d .
H26 H 0.5251 0.4441 0.2180 0.070 Uiso 1 1 calc R
C27 C 0.5585(5) 0.4860(5) 0.3693(5) 0.0523(17) Uani 1 1 d .
H27 H 0.4913 0.5099 0.3599 0.063 Uiso 1 1 calc R
C28 C 0.6373(5) 0.4893(5) 0.4673(4) 0.0447(16) Uani 1 1 d .
H28 H 0.6232 0.5158 0.5236 0.054 Uiso 1 1 calc R
N1 N 0.6313(4) 0.2444(3) 0.5223(3) 0.0297(11) Uani 1 1 d .
N2 N 0.7968(4) 0.3908(3) 0.6641(3) 0.0360(11) Uani 1 1 d .
Se2 Se 0.81092(5) 0.19217(4) 0.79714(4) 0.0410(2) Uani 1 1 d .
Se1 Se 0.88145(5) 0.19066(5) 0.52862(4) 0.0440(2) Uani 1 1 d .
Zn1 Zn 0.78212(6) 0.25164(5) 0.62636(5) 0.0362(2) Uani 1 1 d .

loop_
_atom_site_aniso_label
_atom_site_aniso_U_11
_atom_site_aniso_U_22
_atom_site_aniso_U_33
_atom_site_aniso_U_23
_atom_site_aniso_U_13
_atom_site_aniso_U_12
C1 0.045(4) 0.023(3) 0.032(3) 0.002(2) 0.016(3) 0.001(3)
C2 0.050(4) 0.022(3) 0.033(3) -0.005(2) 0.016(3) -0.005(3)
C3 0.043(4) 0.042(4) 0.035(3) -0.003(3) 0.014(3) -0.003(3)
C4 0.064(5) 0.040(4) 0.035(3) -0.003(3) 0.020(3) -0.002(3)
C5 0.082(6) 0.036(4) 0.047(4) -0.009(3) 0.043(4) -0.009(4)
C6 0.057(4) 0.037(4) 0.049(3) 0.002(3) 0.027(3) 0.003(3)
C7 0.034(4) 0.038(3) 0.038(3) 0.001(3) 0.016(3) 0.001(3)
C8 0.049(4) 0.039(3) 0.039(3) -0.002(3) 0.021(3) -0.001(3)
C9 0.031(3) 0.040(4) 0.040(3) -0.001(3) 0.014(3) -0.003(3)
C10 0.085(6) 0.048(4) 0.066(4) -0.007(3) 0.050(4) -0.011(4)
C11 0.102(7) 0.049(5) 0.108(6) -0.004(4) 0.064(6) -0.005(5)
C12 0.079(6) 0.055(5) 0.095(6) 0.018(4) 0.061(5) 0.003(4)
C13 0.095(6) 0.067(5) 0.073(5) 0.010(4) 0.065(5) 0.009(5)
C14 0.064(5) 0.046(4) 0.058(4) -0.005(3) 0.036(4) 0.005(4)
C15 0.057(4) 0.043(4) 0.029(3) -0.005(3) 0.013(3) -0.004(3)
C16 0.053(4) 0.028(3) 0.033(3) 0.000(2) 0.014(3) 0.003(3)
C17 0.101(7) 0.044(4) 0.055(4) 0.001(3) 0.043(4) 0.005(4)
C18 0.123(7) 0.047(5) 0.060(4) -0.003(3) 0.057(5) 0.011(5)
C19 0.097(6) 0.071(5) 0.054(4) 0.005(4) 0.048(4) 0.009(5)
C20 0.074(5) 0.051(4) 0.043(3) 0.009(3) 0.027(4) -0.003(4)
C21 0.048(4) 0.039(4) 0.034(3) 0.000(3) 0.013(3) -0.005(3)
C22 0.063(5) 0.044(4) 0.045(3) 0.010(3) 0.024(3) -0.012(3)
C23 0.051(4) 0.027(3) 0.041(3) 0.005(2) 0.027(3) -0.007(3)
C24 0.066(5) 0.035(4) 0.047(3) 0.014(3) 0.033(3) 0.006(3)
C25 0.106(7) 0.050(5) 0.045(4) 0.001(3) 0.041(4) -0.008(5)
C26 0.066(5) 0.056(5) 0.046(4) 0.004(3) 0.011(4) -0.019(4)
C27 0.037(4) 0.061(5) 0.061(4) 0.009(3) 0.019(3) 0.002(3)
C28 0.058(4) 0.041(4) 0.046(3) 0.000(3) 0.032(3) -0.008(3)
N1 0.036(3) 0.027(3) 0.030(2) -0.0036(18) 0.016(2) -0.002(2)
N2 0.045(3) 0.032(3) 0.031(2) 0.001(2) 0.013(2) -0.010(2)
Se2 0.0553(5) 0.0350(4) 0.0333(3) 0.0056(2) 0.0161(3) 0.0046(3)
Se1 0.0401(4) 0.0531(5) 0.0407(4) -0.0017(3) 0.0165(3) 0.0080(3)
Zn1 0.0432(5) 0.0368(5) 0.0306(4) 0.0002(3) 0.0154(3) 0.0001(3)

loop_
_atom_type_symbol
_atom_type_description
_atom_type_scat_dispersion_real
_atom_type_scat_dispersion_imag
_atom_type_scat_source
C C 0.0033 0.0016 'International Tables Vol C Tables 4.2.6.8 and 6.1.1.4'
H H 0.0000 0.0000 'International Tables Vol C Tables 4.2.6.8 and 6.1.1.4'
N N 0.0061 0.0033 'International Tables Vol C Tables 4.2.6.8 and 6.1.1.4'
Zn Zn 0.2839 1.4301 'International Tables Vol C Tables 4.2.6.8 and 6.1.1.4'
Se Se -0.0929 2.2259 'International Tables Vol C Tables 4.2.6.8 and 6.1.1.4'

loop_
_geom_angle_atom_site_label_1
_geom_angle_atom_site_label_2
_geom_angle_atom_site_label_3
_geom_angle
C6 C1 C2 117.7(5)
C6 C1 Se1 114.1(5)
C2 C1 Se1 128.2(4)
C3 C2 C1 118.1(5)
C3 C2 C7 112.8(6)
C1 C2 C7 129.0(5)
C4 C3 C2 122.7(6)
C4 C3 H3 118.6
C2 C3 H3 118.6
C3 C4 C5 118.8(6)
C3 C4 H4 120.6
C5 C4 H4 120.6
C4 C5 C6 120.0(6)
C4 C5 H5 120.0
C6 C5 H5 120.0
C1 C6 C5 122.7(6)
C1 C6 H6 118.7
C5 C6 H6 118.7
N1 C7 C2 131.1(6)
N1 C7 H7 114.4
C2 C7 H7 114.4
N1 C8 C9 112.5(5)
N1 C8 H8A 109.1
C9 C8 H8A 109.1
N1 C8 H8B 109.1
C9 C8 H8B 109.1
H8A C8 H8B 107.8
C10 C9 C14 118.4(6)
C10 C9 C8 122.1(5)
C14 C9 C8 119.3(6)
C9 C10 C11 120.5(6)
C9 C10 H10 119.7
C11 C10 H10 119.7
C12 C11 C10 120.5(7)
C12 C11 H11 119.7
C10 C11 H11 119.7
C11 C12 C13 118.3(7)
C11 C12 H12 120.8
C13 C12 H12 120.8
C14 C13 C12 121.0(7)
C14 C13 H13 119.5
C12 C13 H13 119.5
C13 C14 C9 121.2(7)
C13 C14 H14 119.4
C9 C14 H14 119.4
C20 C15 C16 118.5(6)
C20 C15 Se2 115.3(5)
C16 C15 Se2 126.2(5)
C17 C16 C15 117.2(6)
C17 C16 C21 113.6(5)
C15 C16 C21 129.2(5)
C18 C17 C16 124.1(7)
C18 C17 H17 118.0
C16 C17 H17 118.0
C17 C18 C19 117.3(6)
C17 C18 H18 121.3
C19 C18 H18 121.3
C20 C19 C18 120.6(7)
C20 C19 H19 119.7
C18 C19 H19 119.7
C19 C20 C15 122.2(7)
C19 C20 H20 118.9
C15 C20 H20 118.9
N2 C21 C16 128.7(6)
N2 C21 H21 115.6
C16 C21 H21 115.6
N2 C22 C23 111.0(5)
N2 C22 H22A 109.4
C23 C22 H22A 109.4
N2 C22 H22B 109.4
C23 C22 H22B 109.4
H22A C22 H22B 108.0
C24 C23 C28 118.2(6)
C24 C23 C22 121.1(6)
C28 C23 C22 120.6(5)
C25 C24 C23 121.0(7)
C25 C24 H24 119.5
C23 C24 H24 119.5
C26 C25 C24 120.6(6)
C26 C25 H25 119.7
C24 C25 H25 119.7
C25 C26 C27 119.3(6)
C25 C26 H26 120.4
C27 C26 H26 120.4
C28 C27 C26 120.4(6)
C28 C27 H27 119.8
C26 C27 H27 119.8
C27 C28 C23 120.5(6)
C27 C28 H28 119.8
C23 C28 H28 119.8
C7 N1 C8 117.3(5)
C7 N1 Zn1 126.7(4)
C8 N1 Zn1 115.6(3)
C21 N2 C22 115.9(5)
C21 N2 Zn1 126.8(4)
C22 N2 Zn1 117.3(4)
C15 Se2 Zn1 100.38(18)
C1 Se1 Zn1 101.95(18)
N1 Zn1 N2 101.98(18)
N1 Zn1 Se1 102.36(12)
N2 Zn1 Se1 118.66(14)
N1 Zn1 Se2 116.21(12)
N2 Zn1 Se2 98.18(12)
Se1 Zn1 Se2 118.92(4)

loop_
_geom_bond_atom_site_label_1
_geom_bond_atom_site_label_2
_geom_bond_distance
C1 C6 1.378(8)
C1 C2 1.418(9)
C1 Se1 1.910(6)
C2 C3 1.407(8)
C2 C7 1.449(8)
C3 C4 1.361(8)
C3 H3 0.9300
C4 C5 1.374(9)
C4 H4 0.9300
C5 C6 1.381(8)
C5 H5 0.9300
C6 H6 0.9300
C7 N1 1.284(7)
C7 H7 0.9300
C8 N1 1.472(7)
C8 C9 1.508(8)
C8 H8A 0.9700
C8 H8B 0.9700
C9 C10 1.355(9)
C9 C14 1.368(8)
C10 C11 1.405(10)
C10 H10 0.9300
C11 C12 1.356(10)
C11 H11 0.9300
C12 C13 1.373(11)
C12 H12 0.9300
C13 C14 1.366(10)
C13 H13 0.9300
C14 H14 0.9300
C15 C20 1.386(9)
C15 C16 1.412(8)
C15 Se2 1.908(6)
C16 C17 1.410(9)
C16 C21 1.455(8)
C17 C18 1.365(9)
C17 H17 0.9300
C18 C19 1.391(11)
C18 H18 0.9300
C19 C20 1.374(10)
C19 H19 0.9300
C20 H20 0.9300
C21 N2 1.271(7)
C21 H21 0.9300
C22 N2 1.485(7)
C22 C23 1.509(8)
C22 H22A 0.9700
C22 H22B 0.9700
C23 C24 1.387(8)
C23 C28 1.391(8)
C24 C25 1.375(10)
C24 H24 0.9300
C25 C26 1.363(11)
C25 H25 0.9300
C26 C27 1.392(9)
C26 H26 0.9300
C27 C28 1.374(8)
C27 H27 0.9300
C28 H28 0.9300
N1 Zn1 2.018(5)
N2 Zn1 2.063(5)
Se2 Zn1 2.3659(12)
Se1 Zn1 2.3523(11)

loop_
_geom_torsion_atom_site_label_1
_geom_torsion_atom_site_label_2
_geom_torsion_atom_site_label_3
_geom_torsion_atom_site_label_4
_geom_torsion
C6 C1 C2 C3 -0.4(8)
Se1 C1 C2 C3 177.4(4)
C6 C1 C2 C7 -178.1(6)
Se1 C1 C2 C7 -0.3(9)
C1 C2 C3 C4 -1.7(9)
C7 C2 C3 C4 176.4(6)
C2 C3 C4 C5 2.8(9)
C3 C4 C5 C6 -1.9(10)
C2 C1 C6 C5 1.2(9)
Se1 C1 C6 C5 -176.9(5)
C4 C5 C6 C1 -0.1(10)
C3 C2 C7 N1 -178.0(6)
C1 C2 C7 N1 -0.2(10)
N1 C8 C9 C10 -47.0(8)
N1 C8 C9 C14 138.6(6)
C14 C9 C10 C11 -1.5(11)
C8 C9 C10 C11 -175.9(7)
C9 C10 C11 C12 1.0(13)
C10 C11 C12 C13 -1.2(13)
C11 C12 C13 C14 2.0(13)
C12 C13 C14 C9 -2.6(12)
C10 C9 C14 C13 2.3(11)
C8 C9 C14 C13 176.9(7)
C20 C15 C16 C17 0.2(10)
Se2 C15 C16 C17 -178.2(5)
C20 C15 C16 C21 178.2(6)
Se2 C15 C16 C21 -0.3(10)
C15 C16 C17 C18 -1.8(11)
C21 C16 C17 C18 179.9(7)
C16 C17 C18 C19 0.8(13)
C17 C18 C19 C20 1.9(13)
C18 C19 C20 C15 -3.5(13)
C16 C15 C20 C19 2.4(11)
Se2 C15 C20 C19 -179.0(6)
C17 C16 C21 N2 -161.4(6)
C15 C16 C21 N2 20.6(11)
N2 C22 C23 C24 -112.0(6)
N2 C22 C23 C28 67.9(8)
C28 C23 C24 C25 -0.9(9)
C22 C23 C24 C25 179.0(6)
C23 C24 C25 C26 -0.7(10)
C24 C25 C26 C27 1.7(11)
C25 C26 C27 C28 -1.1(11)
C26 C27 C28 C23 -0.5(10)
C24 C23 C28 C27 1.5(9)
C22 C23 C28 C27 -178.4(6)
C2 C7 N1 C8 178.5(6)
C2 C7 N1 Zn1 6.4(9)
C9 C8 N1 C7 103.3(6)
C9 C8 N1 Zn1 -83.8(5)
C16 C21 N2 C22 176.9(6)
C16 C21 N2 Zn1 -1.9(9)
C23 C22 N2 C21 -116.8(6)
C23 C22 N2 Zn1 62.1(6)
C20 C15 Se2 Zn1 156.5(5)
C16 C15 Se2 Zn1 -25.0(6)
C6 C1 Se1 Zn1 174.0(4)
C2 C1 Se1 Zn1 -3.8(5)
C7 N1 Zn1 N2 114.2(5)
C8 N1 Zn1 N2 -58.0(4)
C7 N1 Zn1 Se1 -9.1(5)
C8 N1 Zn1 Se1 178.7(3)
C7 N1 Zn1 Se2 -140.4(4)
C8 N1 Zn1 Se2 47.4(4)
C21 N2 Zn1 N1 96.0(5)
C22 N2 Zn1 N1 -82.7(4)
C21 N2 Zn1 Se1 -152.6(5)
C22 N2 Zn1 Se1 28.7(4)
C21 N2 Zn1 Se2 -23.2(5)
C22 N2 Zn1 Se2 158.1(4)
C1 Se1 Zn1 N1 6.6(2)
C1 Se1 Zn1 N2 -104.6(2)
C1 Se1 Zn1 Se2 136.20(17)
C15 Se2 Zn1 N1 -78.5(2)
C15 Se2 Zn1 N2 29.3(3)
C15 Se2 Zn1 Se1 158.5(2)
